data_7031731
loop_
_publ_author_name
'Freund, Robert R. A.'
'G\"orls, Helmar'
'Langer, Jens'

_publ_section_title
;
 Nickelalactones with an allyl subunit - the effect of penta-coordination
 on structures and stability.
;
_journal_issue 37
_journal_name_full 'Dalton transactions (Cambridge, England : 2003)'
_journal_page_first 13988
_journal_page_last 14000
_journal_paper_doi 10.1039/c4dt01863j
_journal_volume 43
_journal_year 2014
_chemical_formula_moiety 'C28 H35 N2 Ni O2 P'
_chemical_formula_sum 'C28 H35 N2 Ni O2 P'
_chemical_formula_weight 521.26
_space_group_IT_number 14
_symmetry_cell_setting monoclinic
_symmetry_space_group_name_Hall '-P 2yn'
_symmetry_space_group_name_H-M 'P 1 21/n 1'
_atom_sites_solution_hydrogens geom
_atom_sites_solution_primary direct
_atom_sites_solution_secondary difmap
_audit_creation_method SHELXL-97
_cell_angle_alpha 90.00
_cell_angle_beta 97.186(2)
_cell_angle_gamma 90.00
_cell_formula_units_Z 4
_cell_length_a 13.8132(5)
_cell_length_b 12.2553(4)
_cell_length_c 14.9680(4)
_cell_measurement_reflns_used 6389
_cell_measurement_temperature 133(2)
_cell_measurement_theta_max 27.48
_cell_measurement_theta_min 2.15
_cell_volume 2513.95(14)
_computing_cell_refinement DENZO
_computing_data_collection COLLECT
_computing_data_reduction DENZO
_computing_molecular_graphics SHELXTL/PC
_computing_publication_material SHELXL-97
_computing_structure_refinement 'SHELXL-97 (Sheldrick, 2008)'
_computing_structure_solution 'SHELXS-97 (Sheldrick, 2008)'
_diffrn_ambient_temperature 133(2)
_diffrn_measured_fraction_theta_full 0.991
_diffrn_measured_fraction_theta_max 0.991
_diffrn_measurement_device_type KappaCCD
_diffrn_measurement_method 'phi- + omega-scan'
_diffrn_radiation_monochromator graphite
_diffrn_radiation_source 'fine-focus sealed tube'
_diffrn_radiation_type MoK\a
_diffrn_radiation_wavelength 0.71073
_diffrn_reflns_av_R_equivalents 0.0426
_diffrn_reflns_av_sigmaI/netI 0.0446
_diffrn_reflns_limit_h_max 12
_diffrn_reflns_limit_h_min -17
_diffrn_reflns_limit_k_max 15
_diffrn_reflns_limit_k_min -15
_diffrn_reflns_limit_l_max 17
_diffrn_reflns_limit_l_min -19
_diffrn_reflns_number 24526
_diffrn_reflns_theta_full 27.58
_diffrn_reflns_theta_max 27.58
_diffrn_reflns_theta_min 2.14
_exptl_absorpt_coefficient_mu 0.864
_exptl_absorpt_correction_type none
_exptl_crystal_colour brown
_exptl_crystal_density_diffrn 1.377
_exptl_crystal_density_method 'not measured'
_exptl_crystal_description prism
_exptl_crystal_F_000 1104
_exptl_crystal_size_max 0.068
_exptl_crystal_size_mid 0.057
_exptl_crystal_size_min 0.029
_refine_diff_density_max 0.656
_refine_diff_density_min -0.413
_refine_diff_density_rms 0.074
_refine_ls_extinction_method none
_refine_ls_goodness_of_fit_ref 1.047
_refine_ls_hydrogen_treatment constr
_refine_ls_matrix_type full
_refine_ls_number_parameters 319
_refine_ls_number_reflns 5761
_refine_ls_number_restraints 0
_refine_ls_restrained_S_all 1.047
_refine_ls_R_factor_all 0.0744
_refine_ls_R_factor_gt 0.0516
_refine_ls_shift/su_max 0.001
_refine_ls_shift/su_mean 0.000
_refine_ls_structure_factor_coef Fsqd
_refine_ls_weighting_details 'calc w=1/[\s^2^(Fo^2^)+(0.0356P)^2^+4.8523P] where P=(Fo^2^+2Fc^2^)/3'
_refine_ls_weighting_scheme calc
_refine_ls_wR_factor_gt 0.1081
_refine_ls_wR_factor_ref 0.1194
_reflns_number_gt 4441
_reflns_number_total 5761
_reflns_threshold_expression >2sigma(I)
_cod_data_source_file c4dt01863j2.cif
_cod_data_source_block FO5287
_cod_depositor_comments 'Adding full bibliography for 7031730--7031737.cif.'
_cod_original_sg_symbol_H-M 'P 21/n '
_cod_database_code 7031731
_publcif_datablock.id {7436809c-f5f4-456f-aee0-88e9a4b7f37b}

loop_
_symmetry_equiv_pos_as_xyz
'x, y, z'
'-x+1/2, y+1/2, -z+1/2'
'-x, -y, -z'
'x-1/2, -y-1/2, z-1/2'

loop_
_atom_site_label
_atom_site_type_symbol
_atom_site_fract_x
_atom_site_fract_y
_atom_site_fract_z
_atom_site_U_iso_or_equiv
_atom_site_adp_type
_atom_site_occupancy
_atom_site_symmetry_multiplicity
_atom_site_calc_flag
_atom_site_refinement_flags
_atom_site_disorder_assembly
_atom_site_disorder_group
Ni1 Ni 0.39376(3) 0.26569(10) 0.09648(4) 0.0219(2) Uani 1 1 d P A 1
P1 P 0.48386(5) 0.30914(6) 0.21377(5) 0.02188(17) Uani 1 1 d . . .
O1 O 0.24063(14) 0.27839(18) 0.08420(13) 0.0302(5) Uani 1 1 d . . .
N1 N 0.39298(18) 0.1194(2) 0.15434(16) 0.0275(5) Uani 1 1 d . . .
N2 N 0.4255(2) 0.0076(2) 0.28409(18) 0.0330(6) Uani 1 1 d . . .
C1 C 0.1986(2) 0.2858(2) 0.00426(19) 0.0266(6) Uani 1 1 d . A .
O2 O 0.10939(15) 0.29852(18) -0.01788(14) 0.0323(5) Uani 1 1 d . . .
C2 C 0.2624(2) 0.2805(3) -0.0723(2) 0.0394(8) Uani 1 1 d . . .
H2A H 0.2285 0.2338 -0.1203 0.047 Uiso 1 1 calc R A .
H2B H 0.2655 0.3549 -0.0976 0.047 Uiso 1 1 calc R . .
C3 C 0.3667(2) 0.2386(3) -0.0511(2) 0.0370(8) Uani 1 1 d . A .
C4 C 0.4423(2) 0.3084(3) -0.0212(2) 0.0350(7) Uani 1 1 d . . .
C5 C 0.4189(3) 0.4009(3) 0.0307(2) 0.0378(8) Uani 1 1 d . A .
H5A H 0.3610 0.4439 0.0062 0.045 Uiso 1 1 calc R B 1
H5B H 0.4744 0.4463 0.0573 0.045 Uiso 1 1 calc R B 1
C6 C 0.3850(3) 0.1310(3) -0.0969(2) 0.0479(9) Uani 1 1 d . . .
H6A H 0.3931 0.1444 -0.1600 0.072 Uiso 1 1 calc R A .
H6B H 0.3293 0.0821 -0.0938 0.072 Uiso 1 1 calc R . .
H6C H 0.4442 0.0970 -0.0662 0.072 Uiso 1 1 calc R . .
C7 C 0.5471(3) 0.2838(3) -0.0328(2) 0.0438(9) Uani 1 1 d . A .
H7A H 0.5570 0.2952 -0.0958 0.066 Uiso 1 1 calc R . .
H7B H 0.5619 0.2077 -0.0160 0.066 Uiso 1 1 calc R . .
H7C H 0.5904 0.3323 0.0059 0.066 Uiso 1 1 calc R . .
C8 C 0.4558(2) 0.2034(2) 0.29496(17) 0.0217(6) Uani 1 1 d . A .
H8A H 0.5151 0.1865 0.3382 0.026 Uiso 1 1 calc R . .
C9 C 0.3708(2) 0.2401(2) 0.34662(19) 0.0262(6) Uani 1 1 d . . .
H9A H 0.3787 0.3187 0.3610 0.031 Uiso 1 1 calc R A .
H9B H 0.3086 0.2312 0.3066 0.031 Uiso 1 1 calc R . .
C10 C 0.3640(2) 0.1778(3) 0.4335(2) 0.0337(7) Uani 1 1 d . A .
H10A H 0.4220 0.1960 0.4766 0.040 Uiso 1 1 calc R . .
H10B H 0.3059 0.2043 0.4596 0.040 Uiso 1 1 calc R . .
C11 C 0.3572(2) 0.0544(3) 0.4256(2) 0.0337(7) Uani 1 1 d . . .
H11A H 0.2948 0.0351 0.3892 0.040 Uiso 1 1 calc R A .
H11B H 0.3564 0.0231 0.4864 0.040 Uiso 1 1 calc R . .
C12 C 0.4408(2) 0.0024(3) 0.3827(2) 0.0363(7) Uani 1 1 d . A .
H12A H 0.5025 0.0403 0.4048 0.044 Uiso 1 1 calc R . .
H12B H 0.4475 -0.0749 0.4017 0.044 Uiso 1 1 calc R . .
C13 C 0.3827(3) -0.0905(3) 0.2371(3) 0.0453(9) Uani 1 1 d . A .
H13A H 0.3487 -0.1347 0.2790 0.054 Uiso 1 1 calc R . .
H13B H 0.4352 -0.1358 0.2169 0.054 Uiso 1 1 calc R . .
C14 C 0.3110(3) -0.0578(3) 0.1563(2) 0.0458(9) Uani 1 1 d . . .
H14A H 0.2939 -0.1230 0.1185 0.055 Uiso 1 1 calc R A .
H14B H 0.2504 -0.0305 0.1776 0.055 Uiso 1 1 calc R . .
C15 C 0.3502(3) 0.0274(3) 0.1008(2) 0.0379(8) Uani 1 1 d . A .
H15A H 0.4007 -0.0053 0.0676 0.046 Uiso 1 1 calc R C 2
H15B H 0.2970 0.0547 0.0559 0.046 Uiso 1 1 calc R C 2
C16 C 0.4235(2) 0.1038(2) 0.23991(19) 0.0250(6) Uani 1 1 d . A .
C18 C 0.6534(2) 0.1889(3) 0.19616(19) 0.0315(7) Uani 1 1 d . . .
H18A H 0.6156 0.1260 0.2051 0.038 Uiso 1 1 calc R A .
C19 C 0.7490(2) 0.1774(3) 0.1778(2) 0.0402(8) Uani 1 1 d . A .
H19A H 0.7764 0.1066 0.1748 0.048 Uiso 1 1 calc R . .
C20 C 0.8047(2) 0.2683(3) 0.1639(2) 0.0401(8) Uani 1 1 d . . .
H20A H 0.8700 0.2598 0.1514 0.048 Uiso 1 1 calc R A .
C21 C 0.6127(2) 0.2926(2) 0.20145(18) 0.0250(6) Uani 1 1 d . A .
C21A C 0.7651(2) 0.3714(3) 0.1684(2) 0.0380(8) Uani 1 1 d . A .
H21A H 0.8031 0.4339 0.1586 0.046 Uiso 1 1 calc R . .
C22 C 0.6696(2) 0.3839(3) 0.18703(19) 0.0308(7) Uani 1 1 d . . .
H22A H 0.6427 0.4549 0.1900 0.037 Uiso 1 1 calc R A .
C23 C 0.4811(2) 0.4374(2) 0.27427(19) 0.0254(6) Uani 1 1 d . A .
C24 C 0.5414(2) 0.4555(3) 0.35497(19) 0.0306(7) Uani 1 1 d . . .
H24A H 0.5890 0.4026 0.3767 0.037 Uiso 1 1 calc R A .
C25 C 0.5320(3) 0.5506(3) 0.4035(2) 0.0387(8) Uani 1 1 d . A .
H25A H 0.5735 0.5627 0.4582 0.046 Uiso 1 1 calc R . .
C26 C 0.4630(3) 0.6277(3) 0.3731(3) 0.0417(8) Uani 1 1 d . . .
H26A H 0.4564 0.6922 0.4070 0.050 Uiso 1 1 calc R A .
C27 C 0.4042(3) 0.6108(3) 0.2941(3) 0.0415(8) Uani 1 1 d . A .
H27A H 0.3567 0.6639 0.2732 0.050 Uiso 1 1 calc R . .
C28 C 0.4132(2) 0.5159(3) 0.2436(2) 0.0343(7) Uani 1 1 d . . .
H28A H 0.3725 0.5055 0.1882 0.041 Uiso 1 1 calc R A .

loop_
_atom_site_aniso_label
_atom_site_aniso_U_11
_atom_site_aniso_U_22
_atom_site_aniso_U_33
_atom_site_aniso_U_23
_atom_site_aniso_U_13
_atom_site_aniso_U_12
Ni1 0.0227(2) 0.0236(6) 0.0186(2) 0.0025(2) -0.00039(15) -0.0022(2)
P1 0.0225(4) 0.0218(4) 0.0215(3) 0.0034(3) 0.0033(3) 0.0021(3)
O1 0.0241(10) 0.0410(13) 0.0248(10) 0.0047(9) 0.0003(8) -0.0016(9)
N1 0.0272(13) 0.0279(13) 0.0264(12) -0.0063(10) -0.0007(10) -0.0007(11)
N2 0.0405(15) 0.0200(13) 0.0391(15) -0.0011(11) 0.0069(12) 0.0014(11)
C1 0.0280(15) 0.0218(15) 0.0287(15) -0.0005(12) -0.0014(12) 0.0013(12)
O2 0.0269(11) 0.0345(12) 0.0337(11) -0.0007(9) -0.0036(9) 0.0051(9)
C2 0.0317(17) 0.062(2) 0.0231(14) 0.0075(15) -0.0036(12) 0.0012(16)
C3 0.0309(16) 0.060(2) 0.0212(14) 0.0044(14) 0.0063(12) -0.0036(16)
C4 0.0352(17) 0.046(2) 0.0242(14) 0.0035(14) 0.0071(12) 0.0015(15)
C5 0.044(2) 0.0366(19) 0.0319(16) 0.0091(14) 0.0025(14) -0.0017(15)
C6 0.051(2) 0.060(3) 0.0328(18) -0.0106(17) 0.0039(16) -0.0002(19)
C7 0.0381(19) 0.061(2) 0.0326(17) -0.0033(16) 0.0074(14) -0.0099(17)
C8 0.0263(14) 0.0197(14) 0.0185(12) 0.0013(10) 0.0003(10) 0.0004(11)
C9 0.0279(15) 0.0239(15) 0.0275(14) 0.0010(12) 0.0068(11) -0.0013(12)
C10 0.0337(17) 0.0415(19) 0.0271(15) 0.0030(14) 0.0084(12) -0.0027(14)
C11 0.0361(17) 0.0362(18) 0.0285(15) 0.0094(13) 0.0030(13) -0.0037(14)
C12 0.0379(18) 0.0273(17) 0.0428(18) 0.0152(14) 0.0010(14) 0.0010(14)
C13 0.061(2) 0.0193(16) 0.059(2) -0.0028(15) 0.0214(19) -0.0069(16)
C14 0.047(2) 0.039(2) 0.053(2) -0.0182(17) 0.0132(17) -0.0120(17)
C15 0.0384(18) 0.0345(18) 0.0395(18) -0.0091(15) -0.0004(14) -0.0033(15)
C16 0.0237(14) 0.0188(14) 0.0322(15) -0.0001(12) 0.0025(11) 0.0010(11)
C18 0.0309(16) 0.0366(17) 0.0263(15) -0.0022(13) 0.0014(12) 0.0044(14)
C19 0.0368(18) 0.049(2) 0.0350(17) -0.0044(15) 0.0055(14) 0.0180(16)
C20 0.0269(16) 0.062(2) 0.0322(16) -0.0043(16) 0.0060(13) 0.0084(16)
C21 0.0237(14) 0.0340(17) 0.0175(12) 0.0003(11) 0.0031(10) 0.0047(12)
C21A 0.0290(17) 0.053(2) 0.0325(16) -0.0023(15) 0.0070(13) -0.0058(15)
C22 0.0283(15) 0.0376(18) 0.0267(14) 0.0025(13) 0.0045(12) 0.0024(13)
C23 0.0257(14) 0.0197(14) 0.0328(15) 0.0030(12) 0.0111(12) -0.0028(12)
C24 0.0357(17) 0.0291(16) 0.0279(15) 0.0015(12) 0.0070(12) -0.0018(13)
C25 0.046(2) 0.0346(18) 0.0382(18) -0.0080(14) 0.0153(15) -0.0121(16)
C26 0.0411(19) 0.0248(17) 0.064(2) -0.0111(16) 0.0249(17) -0.0092(15)
C27 0.0348(18) 0.0231(16) 0.068(2) 0.0019(16) 0.0130(17) 0.0046(14)
C28 0.0302(16) 0.0242(16) 0.0482(19) 0.0065(14) 0.0040(14) -0.0009(13)

loop_
_atom_type_symbol
_atom_type_description
_atom_type_scat_dispersion_real
_atom_type_scat_dispersion_imag
_atom_type_scat_source
C C 0.0033 0.0016 'International Tables Vol C Tables 4.2.6.8 and 6.1.1.4'
H H 0.0000 0.0000 'International Tables Vol C Tables 4.2.6.8 and 6.1.1.4'
N N 0.0061 0.0033 'International Tables Vol C Tables 4.2.6.8 and 6.1.1.4'
O O 0.0106 0.0060 'International Tables Vol C Tables 4.2.6.8 and 6.1.1.4'
P P 0.1023 0.0942 'International Tables Vol C Tables 4.2.6.8 and 6.1.1.4'
Ni Ni 0.3393 1.1124 'International Tables Vol C Tables 4.2.6.8 and 6.1.1.4'

loop_
_geom_angle_atom_site_label_1
_geom_angle_atom_site_label_2
_geom_angle_atom_site_label_3
_geom_angle
C5 Ni1 N1 168.60(13)
C5 Ni1 C4 41.86(14)
N1 Ni1 C4 129.05(13)
C5 Ni1 P1 94.66(11)
N1 Ni1 P1 84.21(7)
C4 Ni1 P1 115.88(10)
C5 Ni1 O1 97.56(12)
N1 Ni1 O1 92.55(10)
C4 Ni1 O1 110.01(11)
P1 Ni1 O1 122.72(7)
C5 Ni1 C3 69.41(13)
N1 Ni1 C3 106.81(13)
C4 Ni1 C3 37.59(13)
P1 Ni1 C3 151.99(9)
O1 Ni1 C3 83.21(10)
C23 P1 C21 103.18(13)
C23 P1 C8 105.03(12)
C21 P1 C8 106.01(13)
C23 P1 Ni1 126.30(11)
C21 P1 Ni1 111.90(9)
C8 P1 Ni1 102.79(9)
C1 O1 Ni1 115.11(19)
C16 N1 C15 118.8(3)
C16 N1 Ni1 122.5(2)
C15 N1 Ni1 118.6(2)
C16 N2 C12 121.5(3)
C16 N2 C13 119.7(3)
C12 N2 C13 116.3(3)
O2 C1 O1 125.6(3)
O2 C1 C2 116.7(3)
O1 C1 C2 117.7(3)
C3 C2 C1 118.4(2)
C3 C2 H2A 107.7
C1 C2 H2A 107.7
C3 C2 H2B 107.7
C1 C2 H2B 107.7
H2A C2 H2B 107.1
C4 C3 C6 121.5(3)
C4 C3 C2 121.0(3)
C6 C3 C2 113.8(3)
C4 C3 Ni1 63.75(17)
C6 C3 Ni1 124.1(2)
C2 C3 Ni1 101.2(2)
C3 C4 C5 117.0(3)
C3 C4 C7 122.4(3)
C5 C4 C7 120.3(3)
C3 C4 Ni1 78.67(19)
C5 C4 Ni1 67.20(17)
C7 C4 Ni1 118.2(2)
C4 C5 Ni1 70.94(19)
C4 C5 H5A 116.5
Ni1 C5 H5A 116.5
C4 C5 H5B 116.5
Ni1 C5 H5B 116.5
H5A C5 H5B 113.5
C3 C6 H6A 109.5
C3 C6 H6B 109.5
H6A C6 H6B 109.5
C3 C6 H6C 109.5
H6A C6 H6C 109.5
H6B C6 H6C 109.5
C4 C7 H7A 109.5
C4 C7 H7B 109.5
H7A C7 H7B 109.5
C4 C7 H7C 109.5
H7A C7 H7C 109.5
H7B C7 H7C 109.5
C16 C8 C9 108.5(2)
C16 C8 P1 106.24(18)
C9 C8 P1 111.00(19)
C16 C8 H8A 110.3
C9 C8 H8A 110.3
P1 C8 H8A 110.3
C10 C9 C8 114.4(2)
C10 C9 H9A 108.7
C8 C9 H9A 108.7
C10 C9 H9B 108.7
C8 C9 H9B 108.7
H9A C9 H9B 107.6
C11 C10 C9 116.3(3)
C11 C10 H10A 108.2
C9 C10 H10A 108.2
C11 C10 H10B 108.2
C9 C10 H10B 108.2
H10A C10 H10B 107.4
C10 C11 C12 114.0(3)
C10 C11 H11A 108.8
C12 C11 H11A 108.8
C10 C11 H11B 108.8
C12 C11 H11B 108.8
H11A C11 H11B 107.7
N2 C12 C11 112.5(3)
N2 C12 H12A 109.1
C11 C12 H12A 109.1
N2 C12 H12B 109.1
C11 C12 H12B 109.1
H12A C12 H12B 107.8
N2 C13 C14 110.2(3)
N2 C13 H13A 109.6
C14 C13 H13A 109.6
N2 C13 H13B 109.6
C14 C13 H13B 109.6
H13A C13 H13B 108.1
C15 C14 C13 112.7(3)
C15 C14 H14A 109.1
C13 C14 H14A 109.1
C15 C14 H14B 109.1
C13 C14 H14B 109.1
H14A C14 H14B 107.8
N1 C15 C14 112.8(3)
N1 C15 H15A 109.0
C14 C15 H15A 109.0
N1 C15 H15B 109.0
C14 C15 H15B 109.0
H15A C15 H15B 107.8
N1 C16 N2 126.1(3)
N1 C16 C8 116.9(2)
N2 C16 C8 116.9(2)
C19 C18 C21 120.2(3)
C19 C18 H18A 119.9
C21 C18 H18A 119.9
C20 C19 C18 120.5(3)
C20 C19 H19A 119.7
C18 C19 H19A 119.7
C21A C20 C19 119.9(3)
C21A C20 H20A 120.1
C19 C20 H20A 120.1
C18 C21 C22 118.8(3)
C18 C21 P1 120.8(2)
C22 C21 P1 120.0(2)
C20 C21A C22 120.1(3)
C20 C21A H21A 120.0
C22 C21A H21A 120.0
C21A C22 C21 120.6(3)
C21A C22 H22A 119.7
C21 C22 H22A 119.7
C28 C23 C24 118.9(3)
C28 C23 P1 119.5(2)
C24 C23 P1 121.4(2)
C25 C24 C23 120.1(3)
C25 C24 H24A 120.0
C23 C24 H24A 120.0
C26 C25 C24 120.6(3)
C26 C25 H25A 119.7
C24 C25 H25A 119.7
C27 C26 C25 119.6(3)
C27 C26 H26A 120.2
C25 C26 H26A 120.2
C26 C27 C28 120.7(3)
C26 C27 H27A 119.6
C28 C27 H27A 119.6
C23 C28 C27 120.0(3)
C23 C28 H28A 120.0
C27 C28 H28A 120.0

loop_
_geom_bond_atom_site_label_1
_geom_bond_atom_site_label_2
_geom_bond_distance
Ni1 C5 1.980(3)
Ni1 N1 1.992(3)
Ni1 C4 2.030(3)
Ni1 P1 2.0900(11)
Ni1 O1 2.106(2)
Ni1 C3 2.219(3)
P1 C23 1.816(3)
P1 C21 1.824(3)
P1 C8 1.851(3)
O1 C1 1.266(3)
N1 C16 1.311(4)
N1 C15 1.464(4)
N2 C16 1.351(4)
N2 C12 1.466(4)
N2 C13 1.479(4)
C1 O2 1.245(3)
C1 C2 1.531(4)
C2 C3 1.525(5)
C2 H2A 0.9900
C2 H2B 0.9900
C3 C4 1.381(5)
C3 C6 1.522(5)
C4 C5 1.433(5)
C4 C7 1.510(5)
C5 H5A 0.9900
C5 H5B 0.9900
C6 H6A 0.9800
C6 H6B 0.9800
C6 H6C 0.9800
C7 H7A 0.9800
C7 H7B 0.9800
C7 H7C 0.9800
C8 C16 1.508(4)
C8 C9 1.551(4)
C8 H8A 1.0000
C9 C10 1.521(4)
C9 H9A 0.9900
C9 H9B 0.9900
C10 C11 1.518(5)
C10 H10A 0.9900
C10 H10B 0.9900
C11 C12 1.528(5)
C11 H11A 0.9900
C11 H11B 0.9900
C12 H12A 0.9900
C12 H12B 0.9900
C13 C14 1.518(5)
C13 H13A 0.9900
C13 H13B 0.9900
C14 C15 1.479(5)
C14 H14A 0.9900
C14 H14B 0.9900
C15 H15A 0.9900
C15 H15B 0.9900
C18 C19 1.390(4)
C18 C21 1.396(4)
C18 H18A 0.9500
C19 C20 1.384(5)
C19 H19A 0.9500
C20 C21A 1.383(5)
C20 H20A 0.9500
C21 C22 1.399(4)
C21A C22 1.390(4)
C21A H21A 0.9500
C22 H22A 0.9500
C23 C28 1.382(4)
C23 C24 1.397(4)
C24 C25 1.389(4)
C24 H24A 0.9500
C25 C26 1.378(5)
C25 H25A 0.9500
C26 C27 1.364(5)
C26 H26A 0.9500
C27 C28 1.402(5)
C27 H27A 0.9500
C28 H28A 0.9500
